data_7033593
loop_
_publ_author_name
'Zhang, Liyan'
'Rong, Lulu'
'Hu, Guoli'
'Jin, Suo'
'Jia, Wei-Guo'
'Liu, Ji'
'Yuan, Guozan'

_publ_section_title
;
 Six Zn(ii) and Cd(ii) coordination polymers assembled from a similar
 binuclear building unit: tunable structures and luminescence properties.
;
_journal_issue 15
_journal_name_full 'Dalton transactions (Cambridge, England : 2003)'
_journal_page_first 6731
_journal_page_last 6739
_journal_paper_doi 10.1039/c4dt03660c
_journal_volume 44
_journal_year 2015
_chemical_formula_sum 'C16 H11 Cd I N2 O'
_chemical_formula_weight 486.57
_chemical_name_systematic
; 
 ? 
;
_space_group_IT_number 2
_symmetry_cell_setting triclinic
_symmetry_space_group_name_Hall '-P 1'
_symmetry_space_group_name_H-M 'P -1'
_atom_sites_solution_hydrogens geom
_atom_sites_solution_primary direct
_atom_sites_solution_secondary difmap
_audit_creation_method SHELXL-97
_audit_update_record
;
2014-09-16 deposited with the CCDC.
2015-01-08 downloaded from the CCDC.
;
_cell_angle_alpha 77.7640(10)
_cell_angle_beta 79.3150(10)
_cell_angle_gamma 78.0290(10)
_cell_formula_units_Z 2
_cell_length_a 8.8073(6)
_cell_length_b 9.0322(6)
_cell_length_c 10.2851(7)
_cell_measurement_temperature 173(2)
_cell_measurement_theta_max 25
_cell_measurement_theta_min 2.34
_cell_volume 773.59(9)
_computing_cell_refinement 'Bruker SMART'
_computing_data_collection 'Bruker SMART'
_computing_data_reduction 'Bruker SAINT'
_computing_molecular_graphics 'Bruker SHELXTL'
_computing_publication_material 'Bruker SHELXTL'
_computing_structure_refinement 'SHELXL-97 (Sheldrick, 1997)'
_computing_structure_solution 'SHELXS-97 (Sheldrick, 1990)'
_diffrn_ambient_temperature 173(2)
_diffrn_measured_fraction_theta_full 0.984
_diffrn_measured_fraction_theta_max 0.984
_diffrn_measurement_device_type 'CCD area detector'
_diffrn_measurement_method 'phi and omega scans'
_diffrn_radiation_monochromator graphite
_diffrn_radiation_source 'fine-focus sealed tube'
_diffrn_radiation_type MoK\a
_diffrn_radiation_wavelength 0.71073
_diffrn_reflns_av_R_equivalents 0.0100
_diffrn_reflns_av_sigmaI/netI 0.0177
_diffrn_reflns_limit_h_max 10
_diffrn_reflns_limit_h_min -10
_diffrn_reflns_limit_k_max 10
_diffrn_reflns_limit_k_min -10
_diffrn_reflns_limit_l_max 12
_diffrn_reflns_limit_l_min -11
_diffrn_reflns_number 4015
_diffrn_reflns_theta_full 25.00
_diffrn_reflns_theta_max 25.00
_diffrn_reflns_theta_min 2.34
_exptl_absorpt_coefficient_mu 3.406
_exptl_absorpt_correction_T_max 0.5952
_exptl_absorpt_correction_T_min 0.5491
_exptl_absorpt_correction_type multi-scan
_exptl_absorpt_process_details sadabs
_exptl_crystal_colour Yellow
_exptl_crystal_density_diffrn 2.089
_exptl_crystal_density_method 'not measured'
_exptl_crystal_description Block
_exptl_crystal_F_000 460
_exptl_crystal_size_max 0.20
_exptl_crystal_size_mid 0.18
_exptl_crystal_size_min 0.17
_refine_diff_density_max 1.344
_refine_diff_density_min -1.453
_refine_diff_density_rms 0.096
_refine_ls_extinction_method none
_refine_ls_goodness_of_fit_ref 1.084
_refine_ls_hydrogen_treatment mixed
_refine_ls_matrix_type full
_refine_ls_number_parameters 190
_refine_ls_number_reflns 2691
_refine_ls_number_restraints 0
_refine_ls_restrained_S_all 1.084
_refine_ls_R_factor_all 0.0278
_refine_ls_R_factor_gt 0.0259
_refine_ls_shift/su_max 0.000
_refine_ls_shift/su_mean 0.000
_refine_ls_structure_factor_coef Fsqd
_refine_ls_weighting_details 'calc w=1/[\s^2^(Fo^2^)+(0.0277P)^2^+1.4195P] where P=(Fo^2^+2Fc^2^)/3'
_refine_ls_weighting_scheme calc
_refine_ls_wR_factor_gt 0.0627
_refine_ls_wR_factor_ref 0.0643
_reflns_number_gt 2507
_reflns_number_total 2691
_reflns_threshold_expression >2sigma(I)
_cod_data_source_file c4dt03660c2.cif
_cod_data_source_block f:\paper-~1\rllani~1\d2076f~1\d2076f
_cod_depositor_comments 'Adding full bibliography for 7033588--7033593.cif.'
_cod_original_sg_symbol_H-M P-1
_cod_database_code 7033593

loop_
_symmetry_equiv_pos_as_xyz
'x, y, z'
'-x, -y, -z'

loop_
_atom_site_label
_atom_site_type_symbol
_atom_site_fract_x
_atom_site_fract_y
_atom_site_fract_z
_atom_site_U_iso_or_equiv
_atom_site_adp_type
_atom_site_occupancy
_atom_site_symmetry_multiplicity
_atom_site_calc_flag
_atom_site_refinement_flags
I1 I 0.67977(4) -0.09710(4) 0.13062(3) 0.06022(12) Uani 1 1 d .
Cd1 Cd 0.58037(3) 0.06832(3) 0.33063(3) 0.03227(10) Uani 1 1 d .
O1 O 0.6370(3) 0.0094(3) 0.5400(3) 0.0398(6) Uani 1 1 d .
N1 N 0.7784(3) 0.2062(3) 0.3405(3) 0.0290(6) Uani 1 1 d .
C1 C 0.7509(4) 0.0668(4) 0.5670(4) 0.0313(8) Uani 1 1 d .
N2 N 0.5672(4) 0.6900(3) -0.2637(3) 0.0345(7) Uani 1 1 d .
C2 C 0.8052(5) 0.0300(4) 0.6897(4) 0.0372(8) Uani 1 1 d .
H2B H 0.7589 -0.0414 0.7596 0.045 Uiso 1 1 calc R
C3 C 0.9262(5) 0.0945(5) 0.7142(4) 0.0390(9) Uani 1 1 d .
H3A H 0.9615 0.0639 0.7993 0.047 Uiso 1 1 calc R
C4 C 0.9949(5) 0.2005(5) 0.6187(4) 0.0396(9) Uani 1 1 d .
H4A H 1.0760 0.2440 0.6376 0.048 Uiso 1 1 calc R
C5 C 0.9437(4) 0.2446(4) 0.4916(4) 0.0339(8) Uani 1 1 d .
C6 C 0.8258(4) 0.1748(4) 0.4635(4) 0.0288(7) Uani 1 1 d .
C7 C 1.0014(5) 0.3571(5) 0.3870(4) 0.0424(9) Uani 1 1 d .
H7A H 1.0788 0.4089 0.4011 0.051 Uiso 1 1 calc R
C8 C 0.9478(5) 0.3924(5) 0.2667(4) 0.0424(9) Uani 1 1 d .
H8A H 0.9847 0.4709 0.1982 0.051 Uiso 1 1 calc R
C9 C 0.8365(4) 0.3115(4) 0.2438(4) 0.0342(8) Uani 1 1 d .
C10 C 0.7799(4) 0.3389(4) 0.1140(4) 0.0351(8) Uani 1 1 d .
H10A H 0.7602 0.2524 0.0850 0.042 Uiso 1 1 calc R
C11 C 0.7539(4) 0.4745(4) 0.0337(4) 0.0365(8) Uani 1 1 d .
H11A H 0.7795 0.5599 0.0599 0.044 Uiso 1 1 calc R
C12 C 0.6885(4) 0.5029(4) -0.0925(4) 0.0320(8) Uani 1 1 d .
C13 C 0.6785(5) 0.3871(5) -0.1587(4) 0.0431(9) Uani 1 1 d .
H13A H 0.7135 0.2825 -0.1219 0.052 Uiso 1 1 calc R
C14 C 0.6175(5) 0.4244(5) -0.2779(4) 0.0472(10) Uani 1 1 d .
H14A H 0.6123 0.3464 -0.3252 0.057 Uiso 1 1 calc R
C15 C 0.5642(5) 0.5771(5) -0.3272(4) 0.0400(9) Uani 1 1 d .
H15A H 0.5237 0.6027 -0.4101 0.048 Uiso 1 1 calc R
C16 C 0.6292(4) 0.6532(4) -0.1496(4) 0.0337(8) Uani 1 1 d .
H16A H 0.6330 0.7339 -0.1049 0.040 Uiso 1 1 calc R

loop_
_atom_site_aniso_label
_atom_site_aniso_U_11
_atom_site_aniso_U_22
_atom_site_aniso_U_33
_atom_site_aniso_U_23
_atom_site_aniso_U_13
_atom_site_aniso_U_12
I1 0.0711(2) 0.0603(2) 0.0600(2) -0.03185(16) -0.02330(16) -0.00222(16)
Cd1 0.04150(17) 0.02812(15) 0.02900(15) 0.00036(10) -0.01132(11) -0.01040(11)
O1 0.0465(16) 0.0450(15) 0.0311(13) 0.0055(11) -0.0127(12) -0.0215(13)
N1 0.0302(15) 0.0254(14) 0.0299(15) -0.0009(12) -0.0069(12) -0.0037(12)
C1 0.0342(19) 0.0273(17) 0.0324(19) -0.0020(14) -0.0085(15) -0.0053(15)
N2 0.0356(17) 0.0319(16) 0.0342(17) 0.0000(13) -0.0069(13) -0.0066(13)
C2 0.044(2) 0.0338(19) 0.034(2) -0.0015(16) -0.0117(17) -0.0061(16)
C3 0.042(2) 0.041(2) 0.036(2) -0.0100(17) -0.0183(17) 0.0023(17)
C4 0.034(2) 0.045(2) 0.044(2) -0.0103(18) -0.0137(17) -0.0056(17)
C5 0.0284(18) 0.035(2) 0.040(2) -0.0088(16) -0.0071(15) -0.0046(15)
C6 0.0276(17) 0.0251(17) 0.0331(18) -0.0047(14) -0.0080(14) -0.0008(14)
C7 0.033(2) 0.046(2) 0.052(2) -0.0071(19) -0.0092(18) -0.0144(17)
C8 0.038(2) 0.042(2) 0.045(2) 0.0032(18) -0.0028(17) -0.0170(18)
C9 0.0327(19) 0.0316(19) 0.035(2) 0.0000(15) -0.0058(15) -0.0043(15)
C10 0.0345(19) 0.037(2) 0.0320(19) 0.0001(16) -0.0041(15) -0.0087(16)
C11 0.038(2) 0.0327(19) 0.037(2) -0.0011(16) -0.0055(16) -0.0070(16)
C12 0.0305(18) 0.0306(18) 0.0305(18) -0.0013(15) 0.0003(14) -0.0038(15)
C13 0.055(3) 0.030(2) 0.037(2) -0.0036(16) -0.0044(18) 0.0032(18)
C14 0.061(3) 0.039(2) 0.041(2) -0.0166(18) -0.011(2) 0.003(2)
C15 0.042(2) 0.043(2) 0.033(2) -0.0073(17) -0.0063(17) -0.0019(18)
C16 0.036(2) 0.0280(18) 0.036(2) -0.0001(15) -0.0048(16) -0.0098(15)

loop_
_atom_type_symbol
_atom_type_description
_atom_type_scat_dispersion_real
_atom_type_scat_dispersion_imag
_atom_type_scat_source
C C 0.0033 0.0016 'International Tables Vol C Tables 4.2.6.8 and 6.1.1.4'
H H 0.0000 0.0000 'International Tables Vol C Tables 4.2.6.8 and 6.1.1.4'
N N 0.0061 0.0033 'International Tables Vol C Tables 4.2.6.8 and 6.1.1.4'
O O 0.0106 0.0060 'International Tables Vol C Tables 4.2.6.8 and 6.1.1.4'
Cd Cd -0.8075 1.2024 'International Tables Vol C Tables 4.2.6.8 and 6.1.1.4'
I I -0.4742 1.8119 'International Tables Vol C Tables 4.2.6.8 and 6.1.1.4'

loop_
_geom_angle_atom_site_label_1
_geom_angle_atom_site_label_2
_geom_angle_atom_site_label_3
_geom_angle
_geom_angle_site_symmetry_1
_geom_angle_site_symmetry_3
O1 Cd1 O1 74.97(10) . 2_656
O1 Cd1 N2 117.87(11) . 2_665
O1 Cd1 N2 89.96(10) 2_656 2_665
O1 Cd1 N1 72.11(9) . .
O1 Cd1 N1 139.60(10) 2_656 .
N2 Cd1 N1 85.31(10) 2_665 .
O1 Cd1 I1 128.31(8) . .
O1 Cd1 I1 109.68(7) 2_656 .
N2 Cd1 I1 113.64(8) 2_665 .
N1 Cd1 I1 108.92(7) . .
C1 O1 Cd1 118.4(2) . .
C1 O1 Cd1 132.4(2) . 2_656
Cd1 O1 Cd1 105.03(10) . 2_656
C9 N1 C6 120.0(3) . .
C9 N1 Cd1 127.0(2) . .
C6 N1 Cd1 112.9(2) . .
O1 C1 C2 124.0(3) . .
O1 C1 C6 119.0(3) . .
C2 C1 C6 117.0(3) . .
C15 N2 C16 118.0(3) . .
C15 N2 Cd1 118.3(2) . 2_665
C16 N2 Cd1 122.4(3) . 2_665
C1 C2 C3 122.1(4) . .
C1 C2 H2B 119.0 . .
C3 C2 H2B 119.0 . .
C4 C3 C2 121.7(3) . .
C4 C3 H3A 119.2 . .
C2 C3 H3A 119.2 . .
C3 C4 C5 119.1(4) . .
C3 C4 H4A 120.4 . .
C5 C4 H4A 120.4 . .
C4 C5 C7 124.3(4) . .
C4 C5 C6 119.7(3) . .
C7 C5 C6 116.0(3) . .
N1 C6 C5 122.3(3) . .
N1 C6 C1 117.4(3) . .
C5 C6 C1 120.4(3) . .
C8 C7 C5 121.0(4) . .
C8 C7 H7A 119.5 . .
C5 C7 H7A 119.5 . .
C7 C8 C9 119.6(4) . .
C7 C8 H8A 120.2 . .
C9 C8 H8A 120.2 . .
N1 C9 C8 121.0(3) . .
N1 C9 C10 116.8(3) . .
C8 C9 C10 122.2(3) . .
C11 C10 C9 125.3(4) . .
C11 C10 H10A 117.3 . .
C9 C10 H10A 117.3 . .
C10 C11 C12 125.1(4) . .
C10 C11 H11A 117.4 . .
C12 C11 H11A 117.4 . .
C13 C12 C16 116.9(3) . .
C13 C12 C11 123.7(3) . .
C16 C12 C11 119.4(3) . .
C14 C13 C12 119.8(4) . .
C14 C13 H13A 120.1 . .
C12 C13 H13A 120.1 . .
C13 C14 C15 118.8(4) . .
C13 C14 H14A 120.6 . .
C15 C14 H14A 120.6 . .
N2 C15 C14 122.8(4) . .
N2 C15 H15A 118.6 . .
C14 C15 H15A 118.6 . .
N2 C16 C12 123.7(4) . .
N2 C16 H16A 118.2 . .
C12 C16 H16A 118.2 . .

loop_
_geom_bond_atom_site_label_1
_geom_bond_atom_site_label_2
_geom_bond_distance
_geom_bond_site_symmetry_2
I1 Cd1 2.7061(4) .
Cd1 O1 2.230(2) .
Cd1 O1 2.268(3) 2_656
Cd1 N2 2.333(3) 2_665
Cd1 N1 2.371(3) .
O1 C1 1.316(4) .
O1 Cd1 2.268(3) 2_656
N1 C9 1.330(5) .
N1 C6 1.360(4) .
C1 C2 1.383(5) .
C1 C6 1.444(5) .
N2 C15 1.329(5) .
N2 C16 1.335(5) .
N2 Cd1 2.333(3) 2_665
C2 C3 1.399(6) .
C2 H2B 0.9500 .
C3 C4 1.367(6) .
C3 H3A 0.9500 .
C4 C5 1.412(5) .
C4 H4A 0.9500 .
C5 C7 1.413(5) .
C5 C6 1.421(5) .
C7 C8 1.357(6) .
C7 H7A 0.9500 .
C8 C9 1.417(5) .
C8 H8A 0.9500 .
C9 C10 1.465(5) .
C10 C11 1.327(5) .
C10 H10A 0.9500 .
C11 C12 1.469(5) .
C11 H11A 0.9500 .
C12 C13 1.389(6) .
C12 C16 1.393(5) .
C13 C14 1.378(6) .
C13 H13A 0.9500 .
C14 C15 1.380(6) .
C14 H14A 0.9500 .
C15 H15A 0.9500 .
C16 H16A 0.9500 .
